data_1531690
loop_
_publ_author_name
'Kinski, I.'
'Marler, B.'
'Daniels, P.'
'Deroche, C.'
'Gies, H.'

_publ_section_title
;
 Structure and properties of the composite zeolite
 silica-ZSM-12/para-nitroaniline
;
_journal_name_full 'Microporous and Mesoporous Materials'
_journal_page_first 11
_journal_page_last 25
_journal_volume 56
_journal_year 2002
_chemical_formula_sum 'C3.725 N0.745 O29.49 Si14'
_chemical_name_systematic '(Si O2)14 (C6 H4 (N O2) (N H2))0.745'
_space_group_IT_number 15
_symmetry_space_group_name_Hall '-C 2yc'
_symmetry_space_group_name_H-M 'C 1 2/c 1'
_cell_angle_alpha 90
_cell_angle_beta 107.7
_cell_angle_gamma 90
_cell_formula_units_Z 4
_cell_length_a 24.893
_cell_length_b 5.0064
_cell_length_c 24.25
_cell_volume 2879.076
_citation_journal_id_ASTM MIMMFJ
_cod_data_source_file Kinski_MIMMFJ_2002_754.cif
_cod_data_source_block C3.725N0.745O29.49Si14
_cod_database_code 1531690

loop_
_symmetry_equiv_pos_as_xyz
x,y,z
-x,y,-z+1/2
-x,-y,-z
x,-y,z-1/2
x+1/2,y+1/2,z
-x+1/2,y+1/2,-z+1/2
-x+1/2,-y+1/2,-z
x+1/2,-y+1/2,z-1/2

loop_
_atom_site_label
_atom_site_type_symbol
_atom_site_fract_x
_atom_site_fract_y
_atom_site_fract_z
_atom_site_occupancy
_atom_site_U_iso_or_equiv
O15 O-2 0.2322 0.875 0.4082 1 0.0
O13 O-2 0.3978 0.329 0.3679 1 0.0
C3 C+1 0.0619 0.107 0.285 0.745 0.0
O9 O-2 0.2621 0.372 0.4102 1 0.0
O10 O-2 0.1565 0.499 0.3931 1 0.0
Si4 Si+4 0.1344 0.4242 0.447 1 0.0
Si3 Si+4 0.3748 0.0335 0.361 1 0.0
O4 O-2 0.4246 0.824 0.3843 1 0.0
C1 C+1 0 0.498 0.25 0.745 0.0
O8 O-2 0.2495 0.241 0.2645 1 0.0
O1 O-2 0.4561 0.256 0.2385 0.745 0.0
N1 N+3 0.5 0.408 0.25 0.745 0.0
O3 O-2 0.5027 0.457 0.4219 1 0.0
Si2 Si+4 0.0684 0.9329 0.4596 1 0.0
O6 O-2 0.0879 0.635 0.4519 1 0.0
O7 O-2 0.345 0.974 0.2935 1 0.0
Si7 Si+4 0.2855 0.0141 0.245 1 0.0
O11 O-2 0.1878 0.435 0.5039 1 0.0
Si5 Si+4 0.2846 0.0789 0.4276 1 0.0
O14 O-2 0.1084 0.132 0.4385 1 0.0
Si6 Si+4 0.2138 0.5844 0.3816 1 0.0
O5 O-2 0.3296 0.001 0.3953 1 0.0
C2 C+1 0.0485 0.365 0.2679 0.745 0.0
O12 O-2 0.2968 0.097 0.1861 1 0.0
Si1 Si+4 0.4378 0.5334 0.4126 1 0.0
O2 O-2 0.4261 0.51 0.4736 1 0.0
